data_7048645
loop_
_publ_author_name
'Pan, Yu'
'Li, Wenqiang'
'Wei, Ning-Ning'
'So, Yat-Ming'
'Li, Yang'
'Jiang, Kang'
'He, Gaohong'

_publ_section_title
;
 Anilido-oxazoline-ligated rare-earth metal complexes: synthesis,
 characterization and highly cis-1,4-selective polymerization of isoprene.
;
_journal_issue 11
_journal_name_full 'Dalton transactions (Cambridge, England : 2003)'
_journal_page_first 3583
_journal_page_last 3592
_journal_paper_doi 10.1039/c8dt04647f
_journal_volume 48
_journal_year 2019
_chemical_formula_sum 'C31 H51 N2 O Sc Si2'
_chemical_formula_weight 568.87
_space_group_crystal_system monoclinic
_space_group_IT_number 14
_space_group_name_Hall '-P 2ybc'
_space_group_name_H-M_alt 'P 1 21/c 1'
_symmetry_space_group_name_Hall '-P 2ybc'
_symmetry_space_group_name_H-M 'P 1 21/c 1'
_atom_sites_solution_hydrogens geom
_audit_creation_method SHELXL-2016/6
_audit_update_record
;
2018-11-21 deposited with the CCDC.
2019-01-15 downloaded from the CCDC.
;
_cell_angle_alpha 90
_cell_angle_beta 92.440(2)
_cell_angle_gamma 90
_cell_formula_units_Z 4
_cell_length_a 10.3732(5)
_cell_length_b 16.9019(7)
_cell_length_c 19.2689(8)
_cell_measurement_reflns_used 9826
_cell_measurement_temperature 150(2)
_cell_measurement_theta_max 26.04
_cell_measurement_theta_min 2.95
_cell_volume 3375.3(3)
_computing_cell_refinement 'Bruker SAINT'
_computing_data_collection 'Bruker D8 QUEST'
_computing_data_reduction 'Bruker SAINT'
_computing_molecular_graphics 'Bruker SHELXTL'
_computing_publication_material 'Bruker SHELXTL'
_computing_structure_refinement 'SHELXL-2016/6 (Sheldrick, 2016)'
_computing_structure_solution 'SHELXT 2014/5 (Sheldrick, 2014)'
_diffrn_ambient_temperature 150(2)
_diffrn_measured_fraction_theta_full 0.996
_diffrn_measured_fraction_theta_max 0.996
_diffrn_measurement_device_type 'Bruker D8 QUEST'
_diffrn_measurement_method '\f and \w scans'
_diffrn_radiation_type MoK\a
_diffrn_radiation_wavelength 0.71073
_diffrn_reflns_av_R_equivalents 0.0326
_diffrn_reflns_av_unetI/netI 0.0299
_diffrn_reflns_Laue_measured_fraction_full 0.996
_diffrn_reflns_Laue_measured_fraction_max 0.996
_diffrn_reflns_limit_h_max 12
_diffrn_reflns_limit_h_min -10
_diffrn_reflns_limit_k_max 20
_diffrn_reflns_limit_k_min -20
_diffrn_reflns_limit_l_max 23
_diffrn_reflns_limit_l_min -23
_diffrn_reflns_number 27405
_diffrn_reflns_point_group_measured_fraction_full 0.996
_diffrn_reflns_point_group_measured_fraction_max 0.996
_diffrn_reflns_theta_full 25.242
_diffrn_reflns_theta_max 26.041
_diffrn_reflns_theta_min 2.949
_diffrn_source 'fine-focus sealed tube'
_exptl_absorpt_coefficient_mu 0.313
_exptl_absorpt_correction_T_max 0.958
_exptl_absorpt_correction_T_min 0.927
_exptl_absorpt_correction_type multi-scans
_exptl_absorpt_process_details 'SADABS, Sheldrick, 1996'
_exptl_crystal_colour colorless
_exptl_crystal_density_diffrn 1.119
_exptl_crystal_density_method 'not measured'
_exptl_crystal_description block
_exptl_crystal_F_000 1232
_exptl_crystal_size_max 0.28
_exptl_crystal_size_mid 0.19
_exptl_crystal_size_min 0.13
_refine_diff_density_max 0.322
_refine_diff_density_min -0.281
_refine_diff_density_rms 0.040
_refine_ls_extinction_method none
_refine_ls_goodness_of_fit_ref 1.029
_refine_ls_hydrogen_treatment constr
_refine_ls_matrix_type full
_refine_ls_number_parameters 334
_refine_ls_number_reflns 6628
_refine_ls_number_restraints 0
_refine_ls_restrained_S_all 1.029
_refine_ls_R_factor_all 0.0450
_refine_ls_R_factor_gt 0.0346
_refine_ls_shift/su_max 0.002
_refine_ls_shift/su_mean 0.000
_refine_ls_structure_factor_coef Fsqd
_refine_ls_weighting_details 'w=1/[\s^2^(Fo^2^)+(0.0348P)^2^+1.6620P] where P=(Fo^2^+2Fc^2^)/3'
_refine_ls_weighting_scheme calc
_refine_ls_wR_factor_gt 0.0821
_refine_ls_wR_factor_ref 0.0864
_reflns_Friedel_coverage 0.000
_reflns_number_gt 5561
_reflns_number_total 6628
_reflns_threshold_expression 'I > 2\s(I)'
_cod_data_source_file c8dt04647f2.cif
_cod_data_source_block Sc-iPrPh-2Me
_cod_depositor_comments 'Adding full bibliography for 7048642--7048645.cif.'
_cod_database_code 7048645
_shelx_shelxl_version_number 2016/6
_shelx_space_group_comment
;
The symmetry employed for this shelxl refinement is uniquely defined
by the following loop, which should always be used as a source of
symmetry information in preference to the above space-group names.
They are only intended as comments.
;

loop_
_space_group_symop_operation_xyz
'x, y, z'
'-x, y+1/2, -z+1/2'
'-x, -y, -z'
'x, -y-1/2, z-1/2'

loop_
_atom_site_label
_atom_site_type_symbol
_atom_site_fract_x
_atom_site_fract_y
_atom_site_fract_z
_atom_site_U_iso_or_equiv
_atom_site_adp_type
_atom_site_occupancy
_atom_site_site_symmetry_order
_atom_site_calc_flag
_atom_site_refinement_flags_posn
_atom_site_refinement_flags_adp
Sc Sc 0.25529(3) 0.62207(2) 0.69304(2) 0.02159(8) Uani 1 1 d . .
Si1 Si 0.26136(5) 0.42979(3) 0.61395(2) 0.02680(11) Uani 1 1 d . .
Si2 Si 0.03201(5) 0.75805(3) 0.60674(2) 0.03006(12) Uani 1 1 d . .
O1 O 0.49451(13) 0.82824(7) 0.69858(6) 0.0355(3) Uani 1 1 d . .
N2 N 0.24850(13) 0.66247(7) 0.79385(6) 0.0220(3) Uani 1 1 d . .
N1 N 0.40830(14) 0.70755(8) 0.68478(7) 0.0249(3) Uani 1 1 d . .
C6 C 0.33396(16) 0.79575(9) 0.77775(8) 0.0232(3) Uani 1 1 d . .
C1 C 0.26617(15) 0.73870(9) 0.81695(8) 0.0218(3) Uani 1 1 d . .
C2 C 0.21924(17) 0.76476(10) 0.88082(8) 0.0269(4) Uani 1 1 d . .
H2 H 0.178949 0.727713 0.909983 0.032 Uiso 1 1 calc R U
C7 C 0.40849(16) 0.77396(9) 0.71910(8) 0.0257(3) Uani 1 1 d . .
C12 C 0.21950(17) 0.60377(9) 0.84486(8) 0.0235(3) Uani 1 1 d . .
C28 C 0.09618(19) 0.65705(10) 0.61983(8) 0.0315(4) Uani 1 1 d . .
H28A H 0.121748 0.638949 0.573528 0.038 Uiso 1 1 calc R U
H28B H 0.021472 0.624058 0.631815 0.038 Uiso 1 1 calc R U
C17 C 0.32236(18) 0.57218(10) 0.88646(8) 0.0292(4) Uani 1 1 d . .
C13 C 0.09304(18) 0.57643(10) 0.85097(9) 0.0296(4) Uani 1 1 d . .
C5 C 0.34124(18) 0.87521(10) 0.80056(9) 0.0312(4) Uani 1 1 d . .
H5 H 0.383213 0.913196 0.773045 0.037 Uiso 1 1 calc R U
C3 C 0.23028(18) 0.84229(10) 0.90192(9) 0.0316(4) Uani 1 1 d . .
H3 H 0.197016 0.857702 0.945062 0.038 Uiso 1 1 calc R U
C4 C 0.28943(19) 0.89863(10) 0.86112(9) 0.0349(4) Uani 1 1 d . .
H4 H 0.293593 0.952450 0.875254 0.042 Uiso 1 1 calc R U
C21 C 0.45863(19) 0.59696(10) 0.87812(9) 0.0327(4) Uani 1 1 d . .
H21 H 0.459718 0.634209 0.837832 0.039 Uiso 1 1 calc R U
C18 C -0.01906(18) 0.60696(11) 0.80579(10) 0.0347(4) Uani 1 1 d . .
H18 H 0.016797 0.642781 0.770089 0.042 Uiso 1 1 calc R U
C24 C 0.3214(2) 0.49901(10) 0.68163(9) 0.0346(4) Uani 1 1 d . .
H24A H 0.416073 0.501829 0.677241 0.042 Uiso 1 1 calc R U
H24B H 0.307287 0.472763 0.726607 0.042 Uiso 1 1 calc R U
C30 C -0.0315(2) 0.79901(11) 0.68876(9) 0.0393(4) Uani 1 1 d . .
H30A H -0.064773 0.852543 0.680172 0.059 Uiso 1 1 calc R U
H30B H -0.101119 0.765057 0.704374 0.059 Uiso 1 1 calc R U
H30C H 0.038216 0.800898 0.724691 0.059 Uiso 1 1 calc R U
C8 C 0.5495(2) 0.79741(11) 0.63610(10) 0.0428(5) Uani 1 1 d . .
H8A H 0.643853 0.806279 0.636857 0.051 Uiso 1 1 calc R U
H8B H 0.509634 0.822811 0.594149 0.051 Uiso 1 1 calc R U
C9 C 0.51837(18) 0.70897(11) 0.63746(9) 0.0324(4) Uani 1 1 d . .
C16 C 0.2934(2) 0.51570(11) 0.93591(9) 0.0382(4) Uani 1 1 d . .
H16 H 0.361211 0.494009 0.964611 0.046 Uiso 1 1 calc R U
C26 C 0.2948(3) 0.46884(12) 0.52586(10) 0.0501(6) Uani 1 1 d . .
H26A H 0.262323 0.431405 0.490431 0.075 Uiso 1 1 calc R U
H26B H 0.251625 0.519977 0.518972 0.075 Uiso 1 1 calc R U
H26C H 0.388049 0.475623 0.521961 0.075 Uiso 1 1 calc R U
C23 C 0.5461(2) 0.52635(13) 0.86176(11) 0.0458(5) Uani 1 1 d . .
H23A H 0.634628 0.545046 0.856675 0.069 Uiso 1 1 calc R U
H23B H 0.544621 0.487862 0.899759 0.069 Uiso 1 1 calc R U
H23C H 0.514727 0.501197 0.818436 0.069 Uiso 1 1 calc R U
C22 C 0.5124(2) 0.64155(11) 0.94258(11) 0.0446(5) Uani 1 1 d . .
H22A H 0.601942 0.657052 0.935584 0.067 Uiso 1 1 calc R U
H22B H 0.460254 0.688940 0.949883 0.067 Uiso 1 1 calc R U
H22C H 0.509254 0.607082 0.983372 0.067 Uiso 1 1 calc R U
C27 C 0.3366(2) 0.32928(10) 0.62100(11) 0.0433(5) Uani 1 1 d . .
H27A H 0.300807 0.295373 0.583701 0.065 Uiso 1 1 calc R U
H27B H 0.430180 0.333890 0.616907 0.065 Uiso 1 1 calc R U
H27C H 0.318325 0.305960 0.666095 0.065 Uiso 1 1 calc R U
C15 C 0.1687(2) 0.49042(11) 0.94434(10) 0.0440(5) Uani 1 1 d . .
H15 H 0.151101 0.453039 0.979514 0.053 Uiso 1 1 calc R U
C29 C -0.1035(2) 0.76031(12) 0.53876(10) 0.0474(5) Uani 1 1 d . .
H29A H -0.135232 0.814653 0.533140 0.071 Uiso 1 1 calc R U
H29B H -0.072150 0.741309 0.494490 0.071 Uiso 1 1 calc R U
H29C H -0.173849 0.726149 0.553224 0.071 Uiso 1 1 calc R U
C14 C 0.0700(2) 0.51928(11) 0.90185(10) 0.0392(4) Uani 1 1 d . .
H14 H -0.015238 0.500279 0.906967 0.047 Uiso 1 1 calc R U
C31 C 0.1612(2) 0.82633(11) 0.57746(11) 0.0441(5) Uani 1 1 d . .
H31A H 0.125439 0.879585 0.570794 0.066 Uiso 1 1 calc R U
H31B H 0.232040 0.827990 0.612761 0.066 Uiso 1 1 calc R U
H31C H 0.193782 0.807135 0.533529 0.066 Uiso 1 1 calc R U
C11 C 0.4775(2) 0.67667(12) 0.56661(9) 0.0416(5) Uani 1 1 d . .
H11A H 0.550967 0.678080 0.536307 0.062 Uiso 1 1 calc R U
H11B H 0.447850 0.621956 0.571337 0.062 Uiso 1 1 calc R U
H11C H 0.407172 0.709072 0.546323 0.062 Uiso 1 1 calc R U
C20 C -0.0904(2) 0.53940(13) 0.76721(12) 0.0514(6) Uani 1 1 d . .
H20A H -0.162237 0.561154 0.738525 0.077 Uiso 1 1 calc R U
H20B H -0.030695 0.511780 0.737485 0.077 Uiso 1 1 calc R U
H20C H -0.123939 0.502155 0.801008 0.077 Uiso 1 1 calc R U
C19 C -0.1125(2) 0.65528(14) 0.84764(12) 0.0509(5) Uani 1 1 d . .
H19A H -0.183695 0.674068 0.816862 0.076 Uiso 1 1 calc R U
H19B H -0.146856 0.622123 0.884258 0.076 Uiso 1 1 calc R U
H19C H -0.067064 0.700722 0.868689 0.076 Uiso 1 1 calc R U
C25 C 0.0839(2) 0.41615(14) 0.61785(14) 0.0561(6) Uani 1 1 d . .
H25A H 0.054044 0.379157 0.581449 0.084 Uiso 1 1 calc R U
H25B H 0.063535 0.394862 0.663410 0.084 Uiso 1 1 calc R U
H25C H 0.040640 0.467231 0.610764 0.084 Uiso 1 1 calc R U
C10 C 0.6285(2) 0.66096(14) 0.67120(12) 0.0483(5) Uani 1 1 d . .
H10A H 0.702057 0.661089 0.640918 0.072 Uiso 1 1 calc R U
H10B H 0.654467 0.684501 0.716122 0.072 Uiso 1 1 calc R U
H10C H 0.599807 0.606413 0.678238 0.072 Uiso 1 1 calc R U

loop_
_atom_site_aniso_label
_atom_site_aniso_U_11
_atom_site_aniso_U_22
_atom_site_aniso_U_33
_atom_site_aniso_U_23
_atom_site_aniso_U_13
_atom_site_aniso_U_12
Sc 0.02753(17) 0.01789(14) 0.01935(14) -0.00198(11) 0.00089(12) -0.00040(12)
Si1 0.0320(3) 0.0201(2) 0.0285(2) -0.00363(17) 0.0029(2) 0.00059(19)
Si2 0.0387(3) 0.0268(2) 0.0243(2) 0.00008(18) -0.0030(2) 0.0062(2)
O1 0.0450(8) 0.0299(6) 0.0328(6) -0.0019(5) 0.0134(6) -0.0138(6)
N2 0.0281(8) 0.0197(6) 0.0184(6) 0.0015(5) 0.0028(6) -0.0008(5)
N1 0.0292(8) 0.0239(7) 0.0220(6) 0.0007(5) 0.0051(6) -0.0013(6)
C6 0.0270(9) 0.0207(7) 0.0218(7) 0.0000(6) -0.0002(7) -0.0002(6)
C1 0.0225(8) 0.0225(7) 0.0202(7) 0.0010(6) -0.0032(6) 0.0017(6)
C2 0.0299(9) 0.0278(8) 0.0231(8) 0.0009(6) 0.0022(7) 0.0018(7)
C7 0.0290(9) 0.0242(8) 0.0238(8) 0.0037(6) -0.0013(7) -0.0050(7)
C12 0.0327(9) 0.0194(7) 0.0187(7) -0.0006(6) 0.0051(7) -0.0003(7)
C28 0.0404(11) 0.0288(9) 0.0250(8) -0.0024(7) -0.0018(8) 0.0044(8)
C17 0.0419(11) 0.0246(8) 0.0212(7) 0.0004(6) 0.0013(7) 0.0039(7)
C13 0.0349(10) 0.0261(8) 0.0285(8) -0.0023(7) 0.0089(7) -0.0030(7)
C5 0.0391(10) 0.0223(8) 0.0324(9) 0.0009(7) 0.0019(8) -0.0029(7)
C3 0.0346(10) 0.0330(9) 0.0272(8) -0.0077(7) 0.0018(8) 0.0049(8)
C4 0.0445(11) 0.0224(8) 0.0378(9) -0.0081(7) 0.0003(9) 0.0012(8)
C21 0.0429(11) 0.0295(9) 0.0252(8) 0.0056(7) -0.0035(8) 0.0049(8)
C18 0.0288(10) 0.0385(10) 0.0371(9) -0.0025(8) 0.0058(8) -0.0030(8)
C24 0.0472(12) 0.0228(8) 0.0332(9) -0.0038(7) -0.0051(8) 0.0043(8)
C30 0.0458(12) 0.0364(10) 0.0358(10) -0.0028(8) 0.0012(9) 0.0079(9)
C8 0.0527(13) 0.0403(11) 0.0370(10) -0.0023(8) 0.0213(9) -0.0114(9)
C9 0.0340(10) 0.0343(9) 0.0299(9) 0.0000(7) 0.0126(8) -0.0034(8)
C16 0.0533(13) 0.0317(9) 0.0297(9) 0.0079(7) 0.0033(9) 0.0057(9)
C26 0.0823(17) 0.0343(10) 0.0346(10) -0.0027(8) 0.0128(11) 0.0024(11)
C23 0.0384(12) 0.0503(12) 0.0484(11) -0.0118(9) -0.0028(10) 0.0060(9)
C22 0.0516(13) 0.0331(10) 0.0481(11) -0.0031(8) -0.0114(10) 0.0006(9)
C27 0.0551(13) 0.0226(9) 0.0512(11) -0.0062(8) -0.0090(10) 0.0028(9)
C15 0.0685(15) 0.0295(10) 0.0352(10) 0.0102(8) 0.0153(10) -0.0039(10)
C29 0.0592(14) 0.0428(11) 0.0388(10) 0.0021(9) -0.0152(10) 0.0083(10)
C14 0.0456(12) 0.0338(10) 0.0394(10) 0.0022(8) 0.0161(9) -0.0088(9)
C31 0.0536(13) 0.0340(10) 0.0452(11) 0.0083(8) 0.0078(10) 0.0073(9)
C11 0.0524(13) 0.0420(11) 0.0313(9) -0.0037(8) 0.0142(9) -0.0029(9)
C20 0.0483(13) 0.0521(13) 0.0533(12) -0.0183(10) -0.0028(11) -0.0015(10)
C19 0.0405(12) 0.0573(13) 0.0549(13) -0.0159(11) 0.0026(10) 0.0073(10)
C25 0.0388(12) 0.0498(13) 0.0806(16) -0.0255(12) 0.0127(12) -0.0051(10)
C10 0.0338(11) 0.0586(13) 0.0531(12) 0.0029(10) 0.0104(10) 0.0056(10)

loop_
_atom_type_symbol
_atom_type_description
_atom_type_scat_dispersion_real
_atom_type_scat_dispersion_imag
_atom_type_scat_source
C C 0.0033 0.0016 'International Tables Vol C Tables 4.2.6.8 and 6.1.1.4'
H H 0.0000 0.0000 'International Tables Vol C Tables 4.2.6.8 and 6.1.1.4'
N N 0.0061 0.0033 'International Tables Vol C Tables 4.2.6.8 and 6.1.1.4'
O O 0.0106 0.0060 'International Tables Vol C Tables 4.2.6.8 and 6.1.1.4'
Sc Sc 0.2519 0.3716 'International Tables Vol C Tables 4.2.6.8 and 6.1.1.4'
Si Si 0.0817 0.0704 'International Tables Vol C Tables 4.2.6.8 and 6.1.1.4'

loop_
_geom_angle_atom_site_label_1
_geom_angle_atom_site_label_2
_geom_angle_atom_site_label_3
_geom_angle
N2 Sc N1 84.40(5)
N2 Sc C24 115.43(6)
N1 Sc C24 113.05(7)
N2 Sc C28 117.31(6)
N1 Sc C28 107.83(6)
C24 Sc C28 114.63(6)
C24 Si1 C25 110.85(10)
C24 Si1 C26 110.42(9)
C25 Si1 C26 107.65(12)
C24 Si1 C27 113.43(8)
C25 Si1 C27 107.16(10)
C26 Si1 C27 107.08(10)
C28 Si2 C30 111.39(8)
C28 Si2 C31 110.63(9)
C30 Si2 C31 107.96(10)
C28 Si2 C29 111.62(9)
C30 Si2 C29 107.53(10)
C31 Si2 C29 107.52(10)
C7 O1 C8 106.67(13)
C1 N2 C12 117.07(12)
C1 N2 Sc 127.33(10)
C12 N2 Sc 115.59(9)
C7 N1 C9 108.17(14)
C7 N1 Sc 121.66(11)
C9 N1 Sc 129.85(11)
C5 C6 C1 119.85(15)
C5 C6 C7 117.53(15)
C1 C6 C7 122.26(14)
N2 C1 C2 121.92(14)
N2 C1 C6 121.61(14)
C2 C1 C6 116.47(14)
C3 C2 C1 121.81(16)
C3 C2 H2 119.1
C1 C2 H2 119.1
N1 C7 O1 115.05(15)
N1 C7 C6 128.89(15)
O1 C7 C6 115.99(14)
C13 C12 C17 121.02(15)
C13 C12 N2 120.62(15)
C17 C12 N2 118.30(15)
Si2 C28 Sc 126.23(9)
Si2 C28 H28A 105.8
Sc C28 H28A 105.8
Si2 C28 H28B 105.8
Sc C28 H28B 105.8
H28A C28 H28B 106.2
C16 C17 C12 117.93(17)
C16 C17 C21 120.06(16)
C12 C17 C21 122.01(15)
C12 C13 C14 118.26(17)
C12 C13 C18 122.59(15)
C14 C13 C18 119.14(17)
C4 C5 C6 121.58(16)
C4 C5 H5 119.2
C6 C5 H5 119.2
C2 C3 C4 121.16(16)
C2 C3 H3 119.4
C4 C3 H3 119.4
C5 C4 C3 118.89(16)
C5 C4 H4 120.6
C3 C4 H4 120.6
C17 C21 C22 111.35(16)
C17 C21 C23 111.98(15)
C22 C21 C23 110.41(15)
C17 C21 H21 107.6
C22 C21 H21 107.6
C23 C21 H21 107.6
C13 C18 C19 111.64(16)
C13 C18 C20 111.58(16)
C19 C18 C20 110.49(17)
C13 C18 H18 107.6
C19 C18 H18 107.6
C20 C18 H18 107.6
Si1 C24 Sc 124.95(9)
Si1 C24 H24A 106.1
Sc C24 H24A 106.1
Si1 C24 H24B 106.1
Sc C24 H24B 106.1
H24A C24 H24B 106.3
Si2 C30 H30A 109.5
Si2 C30 H30B 109.5
H30A C30 H30B 109.5
Si2 C30 H30C 109.5
H30A C30 H30C 109.5
H30B C30 H30C 109.5
O1 C8 C9 104.25(14)
O1 C8 H8A 110.9
C9 C8 H8A 110.9
O1 C8 H8B 110.9
C9 C8 H8B 110.9
H8A C8 H8B 108.9
N1 C9 C11 110.68(15)
N1 C9 C10 108.07(14)
C11 C9 C10 111.64(17)
N1 C9 C8 101.17(14)
C11 C9 C8 112.83(15)
C10 C9 C8 111.89(17)
C15 C16 C17 121.67(18)
C15 C16 H16 119.2
C17 C16 H16 119.2
Si1 C26 H26A 109.5
Si1 C26 H26B 109.5
H26A C26 H26B 109.5
Si1 C26 H26C 109.5
H26A C26 H26C 109.5
H26B C26 H26C 109.5
C21 C23 H23A 109.5
C21 C23 H23B 109.5
H23A C23 H23B 109.5
C21 C23 H23C 109.5
H23A C23 H23C 109.5
H23B C23 H23C 109.5
C21 C22 H22A 109.5
C21 C22 H22B 109.5
H22A C22 H22B 109.5
C21 C22 H22C 109.5
H22A C22 H22C 109.5
H22B C22 H22C 109.5
Si1 C27 H27A 109.5
Si1 C27 H27B 109.5
H27A C27 H27B 109.5
Si1 C27 H27C 109.5
H27A C27 H27C 109.5
H27B C27 H27C 109.5
C14 C15 C16 119.94(17)
C14 C15 H15 120.0
C16 C15 H15 120.0
Si2 C29 H29A 109.5
Si2 C29 H29B 109.5
H29A C29 H29B 109.5
Si2 C29 H29C 109.5
H29A C29 H29C 109.5
H29B C29 H29C 109.5
C15 C14 C13 121.07(19)
C15 C14 H14 119.5
C13 C14 H14 119.5
Si2 C31 H31A 109.5
Si2 C31 H31B 109.5
H31A C31 H31B 109.5
Si2 C31 H31C 109.5
H31A C31 H31C 109.5
H31B C31 H31C 109.5
C9 C11 H11A 109.5
C9 C11 H11B 109.5
H11A C11 H11B 109.5
C9 C11 H11C 109.5
H11A C11 H11C 109.5
H11B C11 H11C 109.5
C18 C20 H20A 109.5
C18 C20 H20B 109.5
H20A C20 H20B 109.5
C18 C20 H20C 109.5
H20A C20 H20C 109.5
H20B C20 H20C 109.5
C18 C19 H19A 109.5
C18 C19 H19B 109.5
H19A C19 H19B 109.5
C18 C19 H19C 109.5
H19A C19 H19C 109.5
H19B C19 H19C 109.5
Si1 C25 H25A 109.5
Si1 C25 H25B 109.5
H25A C25 H25B 109.5
Si1 C25 H25C 109.5
H25A C25 H25C 109.5
H25B C25 H25C 109.5
C9 C10 H10A 109.5
C9 C10 H10B 109.5
H10A C10 H10B 109.5
C9 C10 H10C 109.5
H10A C10 H10C 109.5
H10B C10 H10C 109.5

loop_
_geom_bond_atom_site_label_1
_geom_bond_atom_site_label_2
_geom_bond_distance
Sc N2 2.0631(13)
Sc N1 2.1572(14)
Sc C24 2.2042(17)
Sc C28 2.2058(17)
Si1 C24 1.8410(17)
Si1 C25 1.860(2)
Si1 C26 1.867(2)
Si1 C27 1.8722(18)
Si2 C28 1.8456(17)
Si2 C30 1.8707(19)
Si2 C31 1.874(2)
Si2 C29 1.881(2)
O1 C7 1.351(2)
O1 C8 1.451(2)
N2 C1 1.3727(19)
N2 C12 1.4374(19)
N1 C7 1.303(2)
N1 C9 1.491(2)
C6 C5 1.414(2)
C6 C1 1.428(2)
C6 C7 1.444(2)
C1 C2 1.413(2)
C2 C3 1.375(2)
C2 H2 0.9500
C12 C13 1.400(2)
C12 C17 1.412(2)
C28 H28A 0.9900
C28 H28B 0.9900
C17 C16 1.391(2)
C17 C21 1.490(3)
C13 C14 1.404(2)
C13 C18 1.513(3)
C5 C4 1.364(3)
C5 H5 0.9500
C3 C4 1.394(3)
C3 H3 0.9500
C4 H4 0.9500
C21 C22 1.537(2)
C21 C23 1.540(3)
C21 H21 1.0000
C18 C19 1.524(3)
C18 C20 1.536(3)
C18 H18 1.0000
C24 H24A 0.9900
C24 H24B 0.9900
C30 H30A 0.9800
C30 H30B 0.9800
C30 H30C 0.9800
C8 C9 1.530(3)
C8 H8A 0.9900
C8 H8B 0.9900
C9 C11 1.514(2)
C9 C10 1.524(3)
C16 C15 1.378(3)
C16 H16 0.9500
C26 H26A 0.9800
C26 H26B 0.9800
C26 H26C 0.9800
C23 H23A 0.9800
C23 H23B 0.9800
C23 H23C 0.9800
C22 H22A 0.9800
C22 H22B 0.9800
C22 H22C 0.9800
C27 H27A 0.9800
C27 H27B 0.9800
C27 H27C 0.9800
C15 C14 1.373(3)
C15 H15 0.9500
C29 H29A 0.9800
C29 H29B 0.9800
C29 H29C 0.9800
C14 H14 0.9500
C31 H31A 0.9800
C31 H31B 0.9800
C31 H31C 0.9800
C11 H11A 0.9800
C11 H11B 0.9800
C11 H11C 0.9800
C20 H20A 0.9800
C20 H20B 0.9800
C20 H20C 0.9800
C19 H19A 0.9800
C19 H19B 0.9800
C19 H19C 0.9800
C25 H25A 0.9800
C25 H25B 0.9800
C25 H25C 0.9800
C10 H10A 0.9800
C10 H10B 0.9800
C10 H10C 0.9800

loop_
_geom_torsion_atom_site_label_1
_geom_torsion_atom_site_label_2
_geom_torsion_atom_site_label_3
_geom_torsion_atom_site_label_4
_geom_torsion
C12 N2 C1 C2 -19.9(2)
Sc N2 C1 C2 158.85(12)
C12 N2 C1 C6 159.69(15)
Sc N2 C1 C6 -21.6(2)
C5 C6 C1 N2 174.97(15)
C7 C6 C1 N2 -12.0(2)
C5 C6 C1 C2 -5.5(2)
C7 C6 C1 C2 167.51(15)
N2 C1 C2 C3 -176.06(16)
C6 C1 C2 C3 4.4(2)
C9 N1 C7 O1 6.96(19)
Sc N1 C7 O1 -167.09(10)
C9 N1 C7 C6 -169.85(16)
Sc N1 C7 C6 16.1(2)
C8 O1 C7 N1 7.7(2)
C8 O1 C7 C6 -175.08(15)
C5 C6 C7 N1 -172.79(16)
C1 C6 C7 N1 14.1(3)
C5 C6 C7 O1 10.4(2)
C1 C6 C7 O1 -162.71(14)
C1 N2 C12 C13 102.30(17)
Sc N2 C12 C13 -76.56(17)
C1 N2 C12 C17 -80.30(19)
Sc N2 C12 C17 100.84(14)
C30 Si2 C28 Sc -59.97(14)
C31 Si2 C28 Sc 60.13(14)
C29 Si2 C28 Sc 179.81(11)
C13 C12 C17 C16 -2.9(2)
N2 C12 C17 C16 179.69(14)
C13 C12 C17 C21 176.43(15)
N2 C12 C17 C21 -1.0(2)
C17 C12 C13 C14 2.9(2)
N2 C12 C13 C14 -179.75(15)
C17 C12 C13 C18 -178.04(15)
N2 C12 C13 C18 -0.7(2)
C1 C6 C5 C4 2.8(3)
C7 C6 C5 C4 -170.51(17)
C1 C2 C3 C4 -0.5(3)
C6 C5 C4 C3 1.3(3)
C2 C3 C4 C5 -2.5(3)
C16 C17 C21 C22 -66.8(2)
C12 C17 C21 C22 113.88(17)
C16 C17 C21 C23 57.4(2)
C12 C17 C21 C23 -121.95(17)
C12 C13 C18 C19 -111.6(2)
C14 C13 C18 C19 67.5(2)
C12 C13 C18 C20 124.22(19)
C14 C13 C18 C20 -56.7(2)
C25 Si1 C24 Sc -58.18(16)
C26 Si1 C24 Sc 61.03(15)
C27 Si1 C24 Sc -178.79(11)
C7 O1 C8 C9 -18.2(2)
C7 N1 C9 C11 -137.23(15)
Sc N1 C9 C11 36.2(2)
C7 N1 C9 C10 100.24(17)
Sc N1 C9 C10 -86.36(18)
C7 N1 C9 C8 -17.41(18)
Sc N1 C9 C8 155.98(12)
O1 C8 C9 N1 21.05(19)
O1 C8 C9 C11 139.32(17)
O1 C8 C9 C10 -93.79(19)
C12 C17 C16 C15 0.4(3)
C21 C17 C16 C15 -178.95(17)
C17 C16 C15 C14 2.0(3)
C16 C15 C14 C13 -2.1(3)
C12 C13 C14 C15 -0.4(3)
C18 C13 C14 C15 -179.48(17)
